data_1544270
loop_
_publ_author_name
'Wang, Feng'
'Cao, Bei'
'To, Wai-Pong'
'Tse, Chun-Wai'
'Li, Kai'
'Chang, Xiao-Yong'
'Zang, Chao'
'Chan, Sharon Lai-Fung'
'Che, Chi-Ming'

_publ_section_title
;
 The effects of chelating N4ligand coordination on Co(ii)-catalysed
 photochemical conversion of CO2to CO: reaction mechanism and DFT
 calculations
;
_journal_issue 20
_journal_name_full 'Catal. Sci. Technol.'
_journal_page_first 7408
_journal_paper_doi 10.1039/C6CY01265E
_journal_volume 6
_journal_year 2016
_chemical_absolute_configuration rmad
_chemical_formula_moiety 'C22 H30 Cl2 Co N4, H2 O'
_chemical_formula_sum 'C22 H32 Cl2 Co N4 O'
_chemical_formula_weight 498.34
_chemical_name_common '[Co(DMPDP)Cl2]'
_space_group_crystal_system orthorhombic
_space_group_IT_number 20
_space_group_name_Hall 'C 2c 2'
_space_group_name_H-M_alt 'C 2 2 21'
_symmetry_space_group_name_Hall 'C 2c 2'
_symmetry_space_group_name_H-M 'C 2 2 21'
_atom_sites_solution_hydrogens mixed
_audit_creation_method SHELXL-2014/7
_audit_update_record
;
2016-01-11 deposited with the CCDC.
2016-08-15 downloaded from the CCDC.
;
_cell_angle_alpha 90
_cell_angle_beta 90
_cell_angle_gamma 90
_cell_formula_units_Z 4
_cell_length_a 11.2962(6)
_cell_length_b 13.9276(8)
_cell_length_c 14.5394(9)
_cell_measurement_reflns_used 5591
_cell_measurement_temperature 108(2)
_cell_measurement_theta_max 26.40
_cell_measurement_theta_min 2.32
_cell_volume 2287.5(2)
_computing_cell_refinement 'SAINT v8.34A (Bruker, 2014)'
_computing_data_collection 'APEX3 v2015.1-0 (Bruker, 2015)'
_computing_data_reduction 'SAINT v8.34A (Bruker, 2014)'
_computing_molecular_graphics 'Mercury (Macrae et. al, 2008)'
_computing_publication_material 'Olex2 (Dolomanov et al., 2009)'
_computing_structure_refinement 'XL (Sheldrick, 2008)'
_computing_structure_solution 'XT (Sheldrick, 2015)'
_diffrn_ambient_temperature 108(2)
_diffrn_detector_area_resol_mean 1024
_diffrn_measured_fraction_theta_full 0.999
_diffrn_measured_fraction_theta_max 0.999
_diffrn_measurement_device_type 'Bruker D8 Venture with Photon100 CMOS detector'
_diffrn_measurement_method '\w and \f scans'
_diffrn_radiation_type MoK\a
_diffrn_radiation_wavelength 0.71073
_diffrn_reflns_av_R_equivalents 0.0168
_diffrn_reflns_av_unetI/netI 0.0276
_diffrn_reflns_Laue_measured_fraction_full 0.999
_diffrn_reflns_Laue_measured_fraction_max 0.999
_diffrn_reflns_limit_h_max 13
_diffrn_reflns_limit_h_min -13
_diffrn_reflns_limit_k_max 15
_diffrn_reflns_limit_k_min -16
_diffrn_reflns_limit_l_max 14
_diffrn_reflns_limit_l_min -17
_diffrn_reflns_number 5429
_diffrn_reflns_point_group_measured_fraction_full 1.000
_diffrn_reflns_point_group_measured_fraction_max 1.000
_diffrn_reflns_theta_full 25.019
_diffrn_reflns_theta_max 25.019
_diffrn_reflns_theta_min 2.712
_diffrn_source 'microfocus I\mS'
_exptl_absorpt_coefficient_mu 1.005
_exptl_absorpt_correction_T_max 0.7454
_exptl_absorpt_correction_T_min 0.6780
_exptl_absorpt_correction_type multi-scan
_exptl_absorpt_process_details 'SADABS (Sheldrick, 2014/5)'
_exptl_crystal_colour purple
_exptl_crystal_density_diffrn 1.447
_exptl_crystal_description block
_exptl_crystal_F_000 1044
_exptl_crystal_size_max 0.321
_exptl_crystal_size_mid 0.321
_exptl_crystal_size_min 0.206
_refine_diff_density_max 0.220
_refine_diff_density_min -0.292
_refine_diff_density_rms 0.042
_refine_ls_abs_structure_details
;
 Refined as an inversion twin.
;
_refine_ls_abs_structure_Flack 0.023(17)
_refine_ls_extinction_method none
_refine_ls_goodness_of_fit_ref 1.092
_refine_ls_hydrogen_treatment mixed
_refine_ls_matrix_type full
_refine_ls_number_parameters 143
_refine_ls_number_reflns 2000
_refine_ls_number_restraints 0
_refine_ls_restrained_S_all 1.092
_refine_ls_R_factor_all 0.0171
_refine_ls_R_factor_gt 0.0168
_refine_ls_shift/su_max 0.000
_refine_ls_shift/su_mean 0.000
_refine_ls_structure_factor_coef Fsqd
_refine_ls_weighting_details 'w=1/[\s^2^(Fo^2^)+(0.0136P)^2^+1.0732P] where P=(Fo^2^+2Fc^2^)/3'
_refine_ls_weighting_scheme calc
_refine_ls_wR_factor_gt 0.0437
_refine_ls_wR_factor_ref 0.0438
_reflns_Friedel_coverage 0.757
_reflns_Friedel_fraction_full 1.000
_reflns_Friedel_fraction_max 1.000
_reflns_number_gt 1979
_reflns_number_total 2000
_reflns_threshold_expression 'I > 2\s(I)'
_cod_data_source_file c6cy01265e2.cif
_cod_data_source_block mo_CHEM0150_a0ma
_cod_database_code 1544270
_shelx_shelxl_version_number 2014/7
_shelx_space_group_comment
;
The symmetry employed for this shelxl refinement is uniquely defined
by the following loop, which should always be used as a source of
symmetry information in preference to the above space-group names.
They are only intended as comments.
;
_shelx_estimated_absorpt_t_min 0.738
_shelx_estimated_absorpt_t_max 0.820

loop_
_space_group_symop_operation_xyz
'x, y, z'
'-x, -y, z+1/2'
'-x, y, -z+1/2'
'x, -y, -z'
'x+1/2, y+1/2, z'
'-x+1/2, -y+1/2, z+1/2'
'-x+1/2, y+1/2, -z+1/2'
'x+1/2, -y+1/2, -z'

loop_
_atom_site_label
_atom_site_type_symbol
_atom_site_fract_x
_atom_site_fract_y
_atom_site_fract_z
_atom_site_U_iso_or_equiv
_atom_site_adp_type
_atom_site_occupancy
_atom_site_site_symmetry_order
_atom_site_calc_flag
_atom_site_refinement_flags_posn
_atom_site_refinement_flags_adp
_atom_site_refinement_flags_occupancy
Co1 Co 0.24347(3) 0.5000 0.5000 0.00866(11) Uani 1 2 d S T P
Cl1 Cl 0.38795(4) 0.62260(4) 0.53439(4) 0.01335(13) Uani 1 1 d . . .
N1 N 0.09518(15) 0.40286(12) 0.47472(12) 0.0099(4) Uani 1 1 d . . .
N2 N 0.22231(15) 0.41700(12) 0.63610(12) 0.0109(4) Uani 1 1 d . . .
C1 C -0.01706(17) 0.44631(14) 0.51000(15) 0.0105(4) Uani 1 1 d . . .
H1 H -0.0230 0.4356 0.5779 0.013 Uiso 1 1 calc R U .
C2 C -0.11847(19) 0.39262(15) 0.46085(16) 0.0163(5) Uani 1 1 d . . .
H2A H -0.1548 0.3446 0.5024 0.020 Uiso 1 1 calc R U .
H2B H -0.1805 0.4382 0.4406 0.020 Uiso 1 1 calc R U .
C3 C -0.06129(19) 0.34306(17) 0.37765(15) 0.0181(5) Uani 1 1 d . . .
H3A H -0.0641 0.2724 0.3844 0.022 Uiso 1 1 calc R U .
H3B H -0.1022 0.3612 0.3200 0.022 Uiso 1 1 calc R U .
C4 C 0.06684(19) 0.37896(16) 0.37729(14) 0.0129(4) Uani 1 1 d . . .
H4A H 0.1208 0.3285 0.3540 0.015 Uiso 1 1 calc R U .
H4B H 0.0747 0.4365 0.3378 0.015 Uiso 1 1 calc R U .
C5 C 0.12079(19) 0.31345(14) 0.52608(15) 0.0124(5) Uani 1 1 d . . .
H5A H 0.1833 0.2769 0.4937 0.015 Uiso 1 1 calc R U .
H5B H 0.0487 0.2731 0.5282 0.015 Uiso 1 1 calc R U .
C6 C 0.16068(18) 0.33523(15) 0.62225(15) 0.0117(4) Uani 1 1 d . . .
C7 C 0.1362(2) 0.27050(16) 0.69194(17) 0.0163(5) Uani 1 1 d . . .
H7 H 0.0915 0.2142 0.6797 0.020 Uiso 1 1 calc R U .
C8 C 0.1777(2) 0.28896(17) 0.77958(17) 0.0184(5) Uani 1 1 d . . .
H8 H 0.1615 0.2459 0.8287 0.022 Uiso 1 1 calc R U .
C9 C 0.2429(2) 0.37094(16) 0.79413(14) 0.0174(4) Uani 1 1 d . . .
H9 H 0.2734 0.3846 0.8536 0.021 Uiso 1 1 calc R U .
C10 C 0.2642(2) 0.43394(15) 0.72158(14) 0.0128(4) Uani 1 1 d . . .
C11 C 0.3336(2) 0.52329(16) 0.73815(16) 0.0191(5) Uani 1 1 d . . .
H11A H 0.4026 0.5243 0.6974 0.029 Uiso 1 1 calc R U .
H11B H 0.3600 0.5249 0.8023 0.029 Uiso 1 1 calc R U .
H11C H 0.2837 0.5794 0.7256 0.029 Uiso 1 1 calc R U .
O1 O 0.6208(2) 0.5000 0.5000 0.0413(7) Uani 1 2 d S T P
H1O H 0.581(3) 0.549(2) 0.510(3) 0.053(10) Uiso 1 1 d . . .

loop_
_atom_site_aniso_label
_atom_site_aniso_U_11
_atom_site_aniso_U_22
_atom_site_aniso_U_33
_atom_site_aniso_U_23
_atom_site_aniso_U_13
_atom_site_aniso_U_12
Co1 0.00793(18) 0.00623(19) 0.01182(19) 0.00020(14) 0.000 0.000
Cl1 0.0125(2) 0.0101(2) 0.0174(3) -0.0017(2) 0.0004(2) -0.0031(2)
N1 0.0099(8) 0.0090(8) 0.0109(9) 0.0012(7) 0.0007(7) 0.0003(7)
N2 0.0089(8) 0.0097(8) 0.0139(9) 0.0015(7) 0.0000(7) 0.0017(7)
C1 0.0088(9) 0.0113(10) 0.0114(11) 0.0006(9) 0.0009(9) -0.0005(8)
C2 0.0111(10) 0.0150(11) 0.0230(11) 0.0000(9) -0.0016(10) -0.0028(9)
C3 0.0162(11) 0.0229(13) 0.0154(11) -0.0021(10) -0.0022(9) -0.0063(10)
C4 0.0145(10) 0.0123(10) 0.0119(10) -0.0012(9) -0.0010(9) -0.0015(10)
C5 0.0119(10) 0.0055(9) 0.0198(12) 0.0022(8) -0.0010(9) -0.0011(8)
C6 0.0082(10) 0.0092(10) 0.0177(11) 0.0032(9) 0.0013(9) 0.0024(9)
C7 0.0143(12) 0.0109(11) 0.0239(13) 0.0056(9) 0.0015(9) 0.0004(10)
C8 0.0192(12) 0.0175(12) 0.0186(12) 0.0096(10) 0.0018(10) 0.0014(10)
C9 0.0176(11) 0.0204(11) 0.0143(10) 0.0036(9) 0.0003(10) 0.0037(12)
C10 0.0101(11) 0.0139(10) 0.0144(11) 0.0004(8) -0.0007(9) 0.0033(10)
C11 0.0207(12) 0.0208(12) 0.0159(11) 0.0007(9) -0.0052(10) -0.0044(10)
O1 0.0129(12) 0.0404(17) 0.070(2) -0.0202(18) 0.000 0.000

loop_
_atom_type_symbol
_atom_type_description
_atom_type_scat_dispersion_real
_atom_type_scat_dispersion_imag
_atom_type_scat_source
C C 0.0033 0.0016 'International Tables Vol C Tables 4.2.6.8 and 6.1.1.4'
H H 0.0000 0.0000 'International Tables Vol C Tables 4.2.6.8 and 6.1.1.4'
N N 0.0061 0.0033 'International Tables Vol C Tables 4.2.6.8 and 6.1.1.4'
Cl Cl 0.1484 0.1585 'International Tables Vol C Tables 4.2.6.8 and 6.1.1.4'
Co Co 0.3494 0.9721 'International Tables Vol C Tables 4.2.6.8 and 6.1.1.4'
O O 0.0106 0.0060 'International Tables Vol C Tables 4.2.6.8 and 6.1.1.4'

loop_
_geom_angle_atom_site_label_1
_geom_angle_atom_site_label_2
_geom_angle_atom_site_label_3
_geom_angle
_geom_angle_site_symmetry_1
_geom_angle_site_symmetry_3
N1 Co1 N1 79.86(9) . 4_566
N1 Co1 N2 94.97(6) . 4_566
N1 Co1 N2 75.77(6) 4_566 4_566
N1 Co1 N2 75.77(6) . .
N1 Co1 N2 94.97(6) 4_566 .
N2 Co1 N2 168.09(9) 4_566 .
N1 Co1 Cl1 172.42(5) . .
N1 Co1 Cl1 92.61(5) 4_566 .
N2 Co1 Cl1 83.87(4) 4_566 .
N2 Co1 Cl1 104.30(5) . .
N1 Co1 Cl1 92.61(5) . 4_566
N1 Co1 Cl1 172.42(5) 4_566 4_566
N2 Co1 Cl1 104.31(5) 4_566 4_566
N2 Co1 Cl1 83.87(4) . 4_566
Cl1 Co1 Cl1 94.94(3) . 4_566
C5 N1 C4 109.49(16) . .
C5 N1 C1 109.45(16) . .
C4 N1 C1 103.55(15) . .
C5 N1 Co1 106.63(12) . .
C4 N1 Co1 117.59(13) . .
C1 N1 Co1 109.98(12) . .
C6 N2 C10 117.71(17) . .
C6 N2 Co1 110.41(13) . .
C10 N2 Co1 131.79(14) . .
N1 C1 C1 109.37(14) . 4_566
N1 C1 C2 105.92(16) . .
C1 C1 C2 112.78(16) 4_566 .
N1 C1 H1 109.6 . .
C1 C1 H1 109.6 4_566 .
C2 C1 H1 109.6 . .
C3 C2 C1 105.68(17) . .
C3 C2 H2A 110.6 . .
C1 C2 H2A 110.6 . .
C3 C2 H2B 110.6 . .
C1 C2 H2B 110.6 . .
H2A C2 H2B 108.7 . .
C4 C3 C2 104.69(17) . .
C4 C3 H3A 110.8 . .
C2 C3 H3A 110.8 . .
C4 C3 H3B 110.8 . .
C2 C3 H3B 110.8 . .
H3A C3 H3B 108.9 . .
N1 C4 C3 105.83(17) . .
N1 C4 H4A 110.6 . .
C3 C4 H4A 110.6 . .
N1 C4 H4B 110.6 . .
C3 C4 H4B 110.6 . .
H4A C4 H4B 108.7 . .
N1 C5 C6 111.03(17) . .
N1 C5 H5A 109.4 . .
C6 C5 H5A 109.4 . .
N1 C5 H5B 109.4 . .
C6 C5 H5B 109.4 . .
H5A C5 H5B 108.0 . .
N2 C6 C7 122.9(2) . .
N2 C6 C5 117.68(18) . .
C7 C6 C5 119.38(19) . .
C8 C7 C6 119.1(2) . .
C8 C7 H7 120.5 . .
C6 C7 H7 120.5 . .
C9 C8 C7 118.6(2) . .
C9 C8 H8 120.7 . .
C7 C8 H8 120.7 . .
C8 C9 C10 119.9(2) . .
C8 C9 H9 120.0 . .
C10 C9 H9 120.0 . .
N2 C10 C9 121.8(2) . .
N2 C10 C11 118.60(18) . .
C9 C10 C11 119.63(19) . .
C10 C11 H11A 109.5 . .
C10 C11 H11B 109.5 . .
H11A C11 H11B 109.5 . .
C10 C11 H11C 109.5 . .
H11A C11 H11C 109.5 . .
H11B C11 H11C 109.5 . .

loop_
_geom_bond_atom_site_label_1
_geom_bond_atom_site_label_2
_geom_bond_distance
_geom_bond_site_symmetry_2
Co1 N1 2.1844(17) .
Co1 N1 2.1844(17) 4_566
Co1 N2 2.3041(17) 4_566
Co1 N2 2.3041(17) .
Co1 Cl1 2.4145(5) .
Co1 Cl1 2.4145(5) 4_566
N1 C5 1.481(3) .
N1 C4 1.490(3) .
N1 C1 1.496(3) .
N2 C6 1.350(3) .
N2 C10 1.351(3) .
C1 C1 1.524(4) 4_566
C1 C2 1.543(3) .
C1 H1 1.0000 .
C2 C3 1.535(3) .
C2 H2A 0.9900 .
C2 H2B 0.9900 .
C3 C4 1.531(3) .
C3 H3A 0.9900 .
C3 H3B 0.9900 .
C4 H4A 0.9900 .
C4 H4B 0.9900 .
C5 C6 1.500(3) .
C5 H5A 0.9900 .
C5 H5B 0.9900 .
C6 C7 1.384(3) .
C7 C8 1.382(3) .
C7 H7 0.9500 .
C8 C9 1.375(3) .
C8 H8 0.9500 .
C9 C10 1.393(3) .
C9 H9 0.9500 .
C10 C11 1.490(3) .
C11 H11A 0.9800 .
C11 H11B 0.9800 .
C11 H11C 0.9800 .
O1 H1O 0.83(3) .

loop_
_geom_torsion_atom_site_label_1
_geom_torsion_atom_site_label_2
_geom_torsion_atom_site_label_3
_geom_torsion_atom_site_label_4
_geom_torsion
_geom_torsion_site_symmetry_1
_geom_torsion_site_symmetry_4
C5 N1 C1 C1 155.8(2) . 4_566
C4 N1 C1 C1 -87.5(2) . 4_566
Co1 N1 C1 C1 39.0(2) . 4_566
C5 N1 C1 C2 -82.38(19) . .
C4 N1 C1 C2 34.3(2) . .
Co1 N1 C1 C2 160.79(13) . .
N1 C1 C2 C3 -17.5(2) . .
C1 C1 C2 C3 102.1(2) 4_566 .
C1 C2 C3 C4 -5.7(2) . .
C5 N1 C4 C3 78.4(2) . .
C1 N1 C4 C3 -38.3(2) . .
Co1 N1 C4 C3 -159.78(13) . .
C2 C3 C4 N1 27.1(2) . .
C4 N1 C5 C6 174.74(17) . .
C1 N1 C5 C6 -72.4(2) . .
Co1 N1 C5 C6 46.54(18) . .
C10 N2 C6 C7 1.9(3) . .
Co1 N2 C6 C7 179.02(17) . .
C10 N2 C6 C5 -176.25(19) . .
Co1 N2 C6 C5 0.8(2) . .
N1 C5 C6 N2 -32.1(3) . .
N1 C5 C6 C7 149.66(19) . .
N2 C6 C7 C8 -1.0(3) . .
C5 C6 C7 C8 177.2(2) . .
C6 C7 C8 C9 -0.5(3) . .
C7 C8 C9 C10 1.0(3) . .
C6 N2 C10 C9 -1.4(3) . .
Co1 N2 C10 C9 -177.76(15) . .
C6 N2 C10 C11 179.34(19) . .
Co1 N2 C10 C11 3.0(3) . .
C8 C9 C10 N2 0.0(3) . .
C8 C9 C10 C11 179.2(2) . .
